data_7056176
loop_
_publ_author_name
'Kerner, Christian'
'Neu, Jens P.'
'Gaffga, Maximilian'
'Lang, Johannes'
'Oelkers, Benjamin'
'Sun, Yu'
'Niedner-Schatterburg, Gereon'
'Thiel, Werner R.'

_publ_section_title
;
 Gas-phase reactivity of Cp* Group IX metal complexes bearing aromatic
 N,N&#x2019;-chelating ligands
;
_journal_name_full 'New J. Chem.'
_journal_paper_doi 10.1039/C7NJ01079F
_journal_year 2017
_chemical_formula_moiety 'C19 H23 Cl N4 Rh, F6 P'
_chemical_formula_sum 'C19 H23 Cl F6 N4 P Rh'
_chemical_formula_weight 590.74
_chemical_name_systematic
;
 ?
;
_space_group_crystal_system triclinic
_space_group_IT_number 2
_space_group_name_Hall '-P 1'
_space_group_name_H-M_alt 'P -1'
_symmetry_space_group_name_Hall '-P 1'
_symmetry_space_group_name_H-M 'P -1'
_atom_sites_solution_hydrogens mixed
_atom_sites_solution_primary iterative
_atom_sites_solution_secondary difmap
_audit_creation_method SHELXL-2014
_audit_update_record
;
2017-03-31 deposited with the CCDC.
2017-05-16 downloaded from the CCDC.
;
_cell_angle_alpha 102.000(3)
_cell_angle_beta 93.609(3)
_cell_angle_gamma 105.079(3)
_cell_formula_units_Z 2
_cell_length_a 8.2257(3)
_cell_length_b 11.4475(4)
_cell_length_c 12.6623(4)
_cell_measurement_reflns_used 6046
_cell_measurement_temperature 150(2)
_cell_measurement_theta_max 32.18
_cell_measurement_theta_min 3.39
_cell_volume 1117.44(7)
_computing_cell_refinement
;
CrysAlisPro, Agilent Technologies,
Version 1.171.36.32 (release 02-08-2013 CrysAlis171 .NET)
(compiled Aug  2 2013,16:46:58)
;
_computing_data_collection
;
CrysAlisPro, Agilent Technologies,
Version 1.171.36.32 (release 02-08-2013 CrysAlis171 .NET)
(compiled Aug  2 2013,16:46:58)
;
_computing_data_reduction
;
CrysAlisPro, Agilent Technologies,
Version 1.171.36.32 (release 02-08-2013 CrysAlis171 .NET)
(compiled Aug  2 2013,16:46:58)
;
_computing_molecular_graphics 'DIAMOND (Brandenburg, 2006)'
_computing_publication_material 'WinGX publication routines (Farrugia, 2012)'
_computing_structure_refinement 'SHELXL-2014 (Sheldrick, 2014)'
_computing_structure_solution SUPERFLIP
_diffrn_ambient_temperature 150(2)
_diffrn_detector_area_resol_mean 16.1399
_diffrn_measured_fraction_theta_full 1.000
_diffrn_measured_fraction_theta_max 0.906
_diffrn_measurement_device_type 'Xcalibur, Sapphire3, Gemini ultra'
_diffrn_measurement_method '\w scans'
_diffrn_radiation_monochromator graphite
_diffrn_radiation_source 'Enhance (Mo) X-ray Source'
_diffrn_radiation_type MoK\a
_diffrn_radiation_wavelength 0.71073
_diffrn_reflns_av_R_equivalents 0.0204
_diffrn_reflns_av_unetI/netI 0.0326
_diffrn_reflns_Laue_measured_fraction_full 1.000
_diffrn_reflns_Laue_measured_fraction_max 0.906
_diffrn_reflns_limit_h_max 12
_diffrn_reflns_limit_h_min -12
_diffrn_reflns_limit_k_max 12
_diffrn_reflns_limit_k_min -17
_diffrn_reflns_limit_l_max 19
_diffrn_reflns_limit_l_min -17
_diffrn_reflns_number 12798
_diffrn_reflns_point_group_measured_fraction_full 1.000
_diffrn_reflns_point_group_measured_fraction_max 0.906
_diffrn_reflns_theta_full 25.242
_diffrn_reflns_theta_max 32.329
_diffrn_reflns_theta_min 2.208
_exptl_absorpt_coefficient_mu 1.020
_exptl_absorpt_correction_T_max 0.749
_exptl_absorpt_correction_T_min 0.561
_exptl_absorpt_correction_type analytical
_exptl_absorpt_process_details
;
CrysAlisPro, Agilent Technologies,
Version 1.171.36.32 (release 02-08-2013 CrysAlis171 .NET)
(compiled Aug  2 2013,16:46:58)
Analytical numeric absorption correction using a multifaceted crystal
            model based on expressions derived by R.C. Clark & J.S. Reid.
(Clark, R. C. & Reid, J. S. (1995). Acta Cryst. A51, 887-897)
;
_exptl_crystal_colour orange
_exptl_crystal_density_diffrn 1.756
_exptl_crystal_density_method 'not measured'
_exptl_crystal_description plate
_exptl_crystal_F_000 592
_exptl_crystal_size_max 0.40
_exptl_crystal_size_mid 0.27
_exptl_crystal_size_min 0.16
_refine_diff_density_max 1.548
_refine_diff_density_min -0.690
_refine_diff_density_rms 0.090
_refine_ls_extinction_method none
_refine_ls_goodness_of_fit_ref 1.041
_refine_ls_hydrogen_treatment mixed
_refine_ls_matrix_type full
_refine_ls_number_parameters 302
_refine_ls_number_reflns 7228
_refine_ls_number_restraints 0
_refine_ls_restrained_S_all 1.041
_refine_ls_R_factor_all 0.0363
_refine_ls_R_factor_gt 0.0318
_refine_ls_shift/su_max 0.001
_refine_ls_shift/su_mean 0.000
_refine_ls_structure_factor_coef Fsqd
_refine_ls_weighting_details 'w=1/[\s^2^(Fo^2^)+(0.0331P)^2^+1.0127P] where P=(Fo^2^+2Fc^2^)/3'
_refine_ls_weighting_scheme calc
_refine_ls_wR_factor_gt 0.0760
_refine_ls_wR_factor_ref 0.0784
_reflns_Friedel_coverage 0.000
_reflns_number_gt 6605
_reflns_number_total 7228
_reflns_threshold_expression 'I > 2\s(I)'
_cod_data_source_file c7nj01079f2.cif
_cod_data_source_block shelx
_cod_database_code 7056176
_shelx_space_group_comment
;
The symmetry employed for this shelxl refinement is uniquely defined
by the following loop, which should always be used as a source of
symmetry information in preference to the above space-group names.
They are only intended as comments.
;
_shelxl_version_number 2014-3

loop_
_space_group_symop_operation_xyz
'x, y, z'
'-x, -y, -z'

loop_
_atom_site_label
_atom_site_type_symbol
_atom_site_fract_x
_atom_site_fract_y
_atom_site_fract_z
_atom_site_U_iso_or_equiv
_atom_site_adp_type
_atom_site_occupancy
_atom_site_site_symmetry_order
_atom_site_calc_flag
_atom_site_refinement_flags_posn
_atom_site_refinement_flags_adp
C1 C 0.0718(3) 0.54819(19) 0.26502(18) 0.0265(4) Uani 1 1 d . .
H1 H 0.1698 0.5652 0.2286 0.032 Uiso 1 1 calc R U
C2 C -0.0182(3) 0.6356(2) 0.28419(19) 0.0297(4) Uani 1 1 d . .
H2 H 0.0173 0.7110 0.2610 0.036 Uiso 1 1 calc R U
C3 C -0.1602(3) 0.6116(2) 0.33736(19) 0.0298(4) Uani 1 1 d . .
H3 H -0.2269 0.6686 0.3483 0.036 Uiso 1 1 calc R U
C4 C -0.2043(3) 0.5034(2) 0.37467(18) 0.0251(4) Uani 1 1 d . .
H4 H -0.2989 0.4868 0.4142 0.030 Uiso 1 1 calc R U
C5 C -0.1085(2) 0.41994(18) 0.35349(15) 0.0192(3) Uani 1 1 d . .
C6 C -0.1331(2) 0.30815(18) 0.39789(15) 0.0203(3) Uani 1 1 d . .
C7 C -0.2572(3) 0.2706(2) 0.46208(18) 0.0274(4) Uani 1 1 d . .
H7 H -0.3399 0.3139 0.4789 0.033 Uiso 1 1 calc R U
C8 C -0.2542(3) 0.1657(2) 0.50065(19) 0.0310(5) Uani 1 1 d . .
H8 H -0.3451 0.1318 0.5380 0.037 Uiso 1 1 calc R U
C9 C -0.0081(3) 0.15679(19) 0.42993(17) 0.0240(4) Uani 1 1 d . .
C10 C -0.0076(3) 0.1816(2) 0.10032(17) 0.0280(4) Uani 1 1 d . .
C11 C 0.0810(3) 0.10773(18) 0.14736(17) 0.0241(4) Uani 1 1 d . .
C12 C 0.2581(3) 0.16873(18) 0.16077(16) 0.0226(4) Uani 1 1 d . .
C13 C 0.2813(3) 0.27994(19) 0.11916(16) 0.0242(4) Uani 1 1 d . .
C14 C 0.1183(3) 0.2847(2) 0.07940(17) 0.0284(4) Uani 1 1 d . .
C15 C -0.1950(3) 0.1481(3) 0.0679(2) 0.0465(7) Uani 1 1 d . .
H15A H -0.2325 0.2239 0.0806 0.070 Uiso 1 1 calc R U
H15B H -0.2537 0.0925 0.1114 0.070 Uiso 1 1 calc R U
H15C H -0.2216 0.1061 -0.0094 0.070 Uiso 1 1 calc R U
C16 C -0.0026(4) -0.0139(2) 0.1732(2) 0.0387(6) Uani 1 1 d . .
H16A H 0.0812 -0.0402 0.2140 0.058 Uiso 1 1 calc R U
H16B H -0.0495 -0.0767 0.1055 0.058 Uiso 1 1 calc R U
H16C H -0.0942 -0.0043 0.2172 0.058 Uiso 1 1 calc R U
C17 C 0.3987(3) 0.1254(2) 0.2042(2) 0.0353(5) Uani 1 1 d . .
H17A H 0.3549 0.0675 0.2497 0.053 Uiso 1 1 calc R U
H17B H 0.4873 0.1971 0.2480 0.053 Uiso 1 1 calc R U
H17C H 0.4465 0.0832 0.1436 0.053 Uiso 1 1 calc R U
C18 C 0.4490(3) 0.3694(2) 0.1155(2) 0.0381(6) Uani 1 1 d . .
H18A H 0.4976 0.3381 0.0505 0.057 Uiso 1 1 calc R U
H18B H 0.5262 0.3779 0.1806 0.057 Uiso 1 1 calc R U
H18C H 0.4327 0.4507 0.1132 0.057 Uiso 1 1 calc R U
C19 C 0.0834(5) 0.3778(3) 0.0211(2) 0.0476(7) Uani 1 1 d . .
H19A H 0.1714 0.4571 0.0473 0.071 Uiso 1 1 calc R U
H19B H -0.0277 0.3898 0.0349 0.071 Uiso 1 1 calc R U
H19C H 0.0835 0.3477 -0.0572 0.071 Uiso 1 1 calc R U
N1 N 0.0257(2) 0.44068(15) 0.29598(13) 0.0202(3) Uani 1 1 d . .
N2 N -0.0157(2) 0.24585(15) 0.37580(14) 0.0208(3) Uani 1 1 d . .
N3 N -0.1308(3) 0.11053(18) 0.48794(15) 0.0284(4) Uani 1 1 d . .
N4 N 0.1280(3) 0.1129(2) 0.42535(18) 0.0343(4) Uani 1 1 d . .
F1 F 0.6671(3) 0.7560(2) 0.1814(2) 0.0677(6) Uani 1 1 d . .
F2 F 0.5172(2) 0.86174(15) 0.10765(15) 0.0473(4) Uani 1 1 d . .
F3 F 0.3310(2) 0.83440(17) 0.23084(17) 0.0546(5) Uani 1 1 d . .
F4 F 0.4825(3) 0.7302(2) 0.30677(18) 0.0699(6) Uani 1 1 d . .
F5 F 0.6088(3) 0.9249(2) 0.28447(18) 0.0717(6) Uani 1 1 d . .
F6 F 0.3869(3) 0.66971(16) 0.12693(17) 0.0629(6) Uani 1 1 d . .
P1 P 0.50104(9) 0.79640(6) 0.20754(6) 0.03328(13) Uani 1 1 d . .
Cl1 Cl 0.36419(7) 0.39237(6) 0.39098(4) 0.03258(12) Uani 1 1 d . .
Rh1 Rh 0.13166(2) 0.29242(2) 0.25247(2) 0.01755(5) Uani 1 1 d . .
H1N H 0.225(4) 0.163(3) 0.407(2) 0.039(8) Uiso 1 1 d . .
H2N H 0.132(5) 0.044(4) 0.461(3) 0.068(11) Uiso 1 1 d . .

loop_
_atom_site_aniso_label
_atom_site_aniso_U_11
_atom_site_aniso_U_22
_atom_site_aniso_U_33
_atom_site_aniso_U_23
_atom_site_aniso_U_13
_atom_site_aniso_U_12
C1 0.0302(10) 0.0219(9) 0.0281(10) 0.0047(8) 0.0084(8) 0.0082(8)
C2 0.0405(12) 0.0204(9) 0.0306(11) 0.0051(8) 0.0043(9) 0.0130(9)
C3 0.0334(11) 0.0270(10) 0.0318(11) 0.0018(8) -0.0003(9) 0.0182(9)
C4 0.0209(9) 0.0290(10) 0.0271(10) 0.0025(8) 0.0037(7) 0.0126(8)
C5 0.0179(8) 0.0218(8) 0.0173(8) 0.0015(6) 0.0006(6) 0.0076(7)
C6 0.0192(8) 0.0237(9) 0.0175(8) 0.0025(7) 0.0014(7) 0.0071(7)
C7 0.0239(9) 0.0359(11) 0.0261(10) 0.0091(8) 0.0078(8) 0.0121(8)
C8 0.0291(11) 0.0383(12) 0.0278(10) 0.0125(9) 0.0096(9) 0.0079(9)
C9 0.0288(10) 0.0246(9) 0.0216(9) 0.0071(7) 0.0052(8) 0.0104(8)
C10 0.0248(10) 0.0339(11) 0.0226(9) -0.0050(8) -0.0007(8) 0.0133(8)
C11 0.0255(9) 0.0204(8) 0.0244(9) -0.0009(7) 0.0061(8) 0.0073(7)
C12 0.0242(9) 0.0227(9) 0.0233(9) 0.0022(7) 0.0064(7) 0.0125(7)
C13 0.0301(10) 0.0232(9) 0.0198(9) 0.0018(7) 0.0089(8) 0.0094(8)
C14 0.0430(12) 0.0288(10) 0.0174(9) 0.0021(7) 0.0035(8) 0.0197(9)
C15 0.0271(12) 0.0612(18) 0.0424(14) -0.0114(13) -0.0066(11) 0.0180(12)
C16 0.0450(14) 0.0245(10) 0.0406(13) 0.0028(9) 0.0132(11) 0.0012(10)
C17 0.0330(12) 0.0376(12) 0.0415(13) 0.0056(10) 0.0047(10) 0.0235(10)
C18 0.0398(13) 0.0323(12) 0.0389(13) 0.0053(10) 0.0200(11) 0.0030(10)
C19 0.080(2) 0.0443(15) 0.0281(12) 0.0116(11) 0.0002(13) 0.0336(15)
N1 0.0216(8) 0.0188(7) 0.0200(7) 0.0020(6) 0.0039(6) 0.0067(6)
N2 0.0221(8) 0.0218(7) 0.0204(7) 0.0043(6) 0.0044(6) 0.0097(6)
N3 0.0323(9) 0.0306(9) 0.0259(9) 0.0107(7) 0.0070(7) 0.0108(8)
N4 0.0335(10) 0.0385(11) 0.0431(12) 0.0220(9) 0.0139(9) 0.0192(9)
F1 0.0543(11) 0.0825(14) 0.1021(17) 0.0565(13) 0.0389(11) 0.0468(11)
F2 0.0538(10) 0.0421(9) 0.0545(10) 0.0258(8) 0.0145(8) 0.0149(8)
F3 0.0462(10) 0.0519(10) 0.0797(13) 0.0253(9) 0.0253(9) 0.0259(8)
F4 0.0743(14) 0.0999(16) 0.0702(13) 0.0604(13) 0.0314(11) 0.0469(13)
F5 0.0590(13) 0.0717(14) 0.0593(12) -0.0104(10) -0.0042(10) -0.0019(10)
F6 0.0719(13) 0.0338(9) 0.0693(13) 0.0020(8) 0.0294(10) -0.0060(8)
P1 0.0345(3) 0.0301(3) 0.0410(3) 0.0133(3) 0.0112(3) 0.0136(2)
Cl1 0.0204(2) 0.0454(3) 0.0249(2) -0.0034(2) 0.00049(18) 0.0066(2)
Rh1 0.01837(7) 0.01825(7) 0.01754(7) 0.00254(5) 0.00372(5) 0.00866(5)

loop_
_atom_type_symbol
_atom_type_description
_atom_type_scat_dispersion_real
_atom_type_scat_dispersion_imag
_atom_type_scat_source
C C 0.0033 0.0016 'International Tables Vol C Tables 4.2.6.8 and 6.1.1.4'
H H 0.0000 0.0000 'International Tables Vol C Tables 4.2.6.8 and 6.1.1.4'
N N 0.0061 0.0033 'International Tables Vol C Tables 4.2.6.8 and 6.1.1.4'
F F 0.0171 0.0103 'International Tables Vol C Tables 4.2.6.8 and 6.1.1.4'
P P 0.1023 0.0942 'International Tables Vol C Tables 4.2.6.8 and 6.1.1.4'
Cl Cl 0.1484 0.1585 'International Tables Vol C Tables 4.2.6.8 and 6.1.1.4'
Rh Rh -1.1178 0.9187 'International Tables Vol C Tables 4.2.6.8 and 6.1.1.4'

loop_
_geom_angle_atom_site_label_1
_geom_angle_atom_site_label_2
_geom_angle_atom_site_label_3
_geom_angle
N1 C1 C2 122.3(2)
N1 C1 H1 118.9
C2 C1 H1 118.9
C3 C2 C1 119.1(2)
C3 C2 H2 120.4
C1 C2 H2 120.4
C2 C3 C4 119.1(2)
C2 C3 H3 120.5
C4 C3 H3 120.5
C5 C4 C3 119.0(2)
C5 C4 H4 120.5
C3 C4 H4 120.5
N1 C5 C4 121.69(18)
N1 C5 C6 114.39(17)
C4 C5 C6 123.74(18)
N2 C6 C7 120.91(19)
N2 C6 C5 114.14(17)
C7 C6 C5 124.85(19)
C6 C7 C8 116.2(2)
C6 C7 H7 121.9
C8 C7 H7 121.9
N3 C8 C7 123.4(2)
N3 C8 H8 118.3
C7 C8 H8 118.3
N4 C9 N3 118.76(19)
N4 C9 N2 118.24(19)
N3 C9 N2 123.0(2)
C14 C10 C11 107.34(19)
C14 C10 C15 126.6(2)
C11 C10 C15 125.7(2)
C14 C10 Rh1 71.60(12)
C11 C10 Rh1 71.65(12)
C15 C10 Rh1 127.27(16)
C12 C11 C10 108.20(18)
C12 C11 C16 127.1(2)
C10 C11 C16 124.6(2)
C12 C11 Rh1 70.38(11)
C10 C11 Rh1 69.33(11)
C16 C11 Rh1 127.43(16)
C11 C12 C13 108.04(18)
C11 C12 C17 127.3(2)
C13 C12 C17 124.6(2)
C11 C12 Rh1 71.24(11)
C13 C12 Rh1 70.12(11)
C17 C12 Rh1 126.57(15)
C14 C13 C12 107.54(19)
C14 C13 C18 127.1(2)
C12 C13 C18 125.3(2)
C14 C13 Rh1 71.42(12)
C12 C13 Rh1 70.63(11)
C18 C13 Rh1 125.20(15)
C13 C14 C10 108.76(19)
C13 C14 C19 125.8(2)
C10 C14 C19 125.4(2)
C13 C14 Rh1 70.21(12)
C10 C14 Rh1 69.45(12)
C19 C14 Rh1 128.33(16)
C10 C15 H15A 109.5
C10 C15 H15B 109.5
H15A C15 H15B 109.5
C10 C15 H15C 109.5
H15A C15 H15C 109.5
H15B C15 H15C 109.5
C11 C16 H16A 109.5
C11 C16 H16B 109.5
H16A C16 H16B 109.5
C11 C16 H16C 109.5
H16A C16 H16C 109.5
H16B C16 H16C 109.5
C12 C17 H17A 109.5
C12 C17 H17B 109.5
H17A C17 H17B 109.5
C12 C17 H17C 109.5
H17A C17 H17C 109.5
H17B C17 H17C 109.5
C13 C18 H18A 109.5
C13 C18 H18B 109.5
H18A C18 H18B 109.5
C13 C18 H18C 109.5
H18A C18 H18C 109.5
H18B C18 H18C 109.5
C14 C19 H19A 109.5
C14 C19 H19B 109.5
H19A C19 H19B 109.5
C14 C19 H19C 109.5
H19A C19 H19C 109.5
H19B C19 H19C 109.5
C1 N1 C5 118.65(17)
C1 N1 Rh1 125.23(14)
C5 N1 Rh1 115.93(13)
C6 N2 C9 118.22(17)
C6 N2 Rh1 115.66(13)
C9 N2 Rh1 126.04(14)
C8 N3 C9 116.98(19)
C9 N4 H1N 116.7(19)
C9 N4 H2N 119(2)
H1N N4 H2N 122(3)
F1 P1 F5 91.80(13)
F1 P1 F4 91.47(11)
F5 P1 F4 91.91(14)
F1 P1 F2 88.96(10)
F5 P1 F2 88.62(12)
F4 P1 F2 179.31(13)
F1 P1 F3 178.40(13)
F5 P1 F3 89.69(12)
F4 P1 F3 89.05(11)
F2 P1 F3 90.51(10)
F1 P1 F6 90.01(13)
F5 P1 F6 177.32(14)
F4 P1 F6 90.02(13)
F2 P1 F6 89.43(11)
F3 P1 F6 88.48(11)
N1 Rh1 N2 76.04(6)
N1 Rh1 C10 106.05(8)
N2 Rh1 C10 107.26(8)
N1 Rh1 C13 121.33(7)
N2 Rh1 C13 162.04(7)
C10 Rh1 C13 65.49(8)
N1 Rh1 C12 160.20(7)
N2 Rh1 C12 123.02(7)
C10 Rh1 C12 65.29(8)
C13 Rh1 C12 39.25(8)
N1 Rh1 C14 97.16(7)
N2 Rh1 C14 143.10(8)
C10 Rh1 C14 38.95(9)
C13 Rh1 C14 38.37(9)
C12 Rh1 C14 64.63(8)
N1 Rh1 C11 142.34(7)
N2 Rh1 C11 98.70(7)
C10 Rh1 C11 39.02(8)
C13 Rh1 C11 65.03(8)
C12 Rh1 C11 38.38(8)
C14 Rh1 C11 64.55(8)
N1 Rh1 Cl1 90.74(5)
N2 Rh1 Cl1 87.65(5)
C10 Rh1 Cl1 159.63(6)
C13 Rh1 Cl1 96.10(6)
C12 Rh1 Cl1 95.09(6)
C14 Rh1 Cl1 129.05(7)
C11 Rh1 Cl1 126.65(6)

loop_
_geom_bond_atom_site_label_1
_geom_bond_atom_site_label_2
_geom_bond_distance
C1 N1 1.337(3)
C1 C2 1.384(3)
C1 H1 0.9500
C2 C3 1.379(3)
C2 H2 0.9500
C3 C4 1.386(3)
C3 H3 0.9500
C4 C5 1.385(3)
C4 H4 0.9500
C5 N1 1.357(2)
C5 C6 1.474(3)
C6 N2 1.352(2)
C6 C7 1.381(3)
C7 C8 1.393(3)
C7 H7 0.9500
C8 N3 1.329(3)
C8 H8 0.9500
C9 N4 1.340(3)
C9 N3 1.347(3)
C9 N2 1.353(3)
C10 C14 1.437(3)
C10 C11 1.440(3)
C10 C15 1.497(3)
C10 Rh1 2.141(2)
C11 C12 1.424(3)
C11 C16 1.496(3)
C11 Rh1 2.1717(19)
C12 C13 1.449(3)
C12 C17 1.490(3)
C12 Rh1 2.1605(19)
C13 C14 1.421(3)
C13 C18 1.498(3)
C13 Rh1 2.154(2)
C14 C19 1.491(3)
C14 Rh1 2.169(2)
C15 H15A 0.9800
C15 H15B 0.9800
C15 H15C 0.9800
C16 H16A 0.9800
C16 H16B 0.9800
C16 H16C 0.9800
C17 H17A 0.9800
C17 H17B 0.9800
C17 H17C 0.9800
C18 H18A 0.9800
C18 H18B 0.9800
C18 H18C 0.9800
C19 H19A 0.9800
C19 H19B 0.9800
C19 H19C 0.9800
N1 Rh1 2.0943(16)
N2 Rh1 2.1074(17)
N4 H1N 0.93(3)
N4 H2N 0.99(4)
F1 P1 1.5846(19)
F2 P1 1.5937(17)
F3 P1 1.5960(18)
F4 P1 1.5922(19)
F5 P1 1.586(2)
F6 P1 1.6068(19)
Cl1 Rh1 2.3766(5)

loop_
_geom_torsion_atom_site_label_1
_geom_torsion_atom_site_label_2
_geom_torsion_atom_site_label_3
_geom_torsion_atom_site_label_4
_geom_torsion
N1 C1 C2 C3 0.2(4)
C1 C2 C3 C4 3.0(3)
C2 C3 C4 C5 -2.7(3)
C3 C4 C5 N1 -0.9(3)
C3 C4 C5 C6 173.90(19)
N1 C5 C6 N2 1.2(2)
C4 C5 C6 N2 -173.91(18)
N1 C5 C6 C7 177.64(19)
C4 C5 C6 C7 2.5(3)
N2 C6 C7 C8 -0.7(3)
C5 C6 C7 C8 -176.83(19)
C6 C7 C8 N3 7.1(3)
C14 C10 C11 C12 3.3(2)
C15 C10 C11 C12 176.9(2)
Rh1 C10 C11 C12 -59.88(14)
C14 C10 C11 C16 -174.9(2)
C15 C10 C11 C16 -1.3(3)
Rh1 C10 C11 C16 121.9(2)
C14 C10 C11 Rh1 63.14(14)
C15 C10 C11 Rh1 -123.2(2)
C10 C11 C12 C13 -1.5(2)
C16 C11 C12 C13 176.6(2)
Rh1 C11 C12 C13 -60.76(13)
C10 C11 C12 C17 -178.6(2)
C16 C11 C12 C17 -0.5(4)
Rh1 C11 C12 C17 122.2(2)
C10 C11 C12 Rh1 59.23(14)
C16 C11 C12 Rh1 -122.6(2)
C11 C12 C13 C14 -0.8(2)
C17 C12 C13 C14 176.4(2)
Rh1 C12 C13 C14 -62.27(14)
C11 C12 C13 C18 -178.5(2)
C17 C12 C13 C18 -1.4(3)
Rh1 C12 C13 C18 120.0(2)
C11 C12 C13 Rh1 61.47(14)
C17 C12 C13 Rh1 -121.3(2)
C12 C13 C14 C10 2.8(2)
C18 C13 C14 C10 -179.5(2)
Rh1 C13 C14 C10 -58.93(14)
C12 C13 C14 C19 -174.6(2)
C18 C13 C14 C19 3.0(4)
Rh1 C13 C14 C19 123.6(2)
C12 C13 C14 Rh1 61.76(13)
C18 C13 C14 Rh1 -120.6(2)
C11 C10 C14 C13 -3.8(2)
C15 C10 C14 C13 -177.4(2)
Rh1 C10 C14 C13 59.39(14)
C11 C10 C14 C19 173.7(2)
C15 C10 C14 C19 0.1(4)
Rh1 C10 C14 C19 -123.1(2)
C11 C10 C14 Rh1 -63.17(14)
C15 C10 C14 Rh1 123.2(2)
C2 C1 N1 C5 -3.8(3)
C2 C1 N1 Rh1 171.02(17)
C4 C5 N1 C1 4.1(3)
C6 C5 N1 C1 -171.15(18)
C4 C5 N1 Rh1 -171.17(15)
C6 C5 N1 Rh1 13.6(2)
C7 C6 N2 C9 -9.0(3)
C5 C6 N2 C9 167.59(17)
C7 C6 N2 Rh1 168.09(16)
C5 C6 N2 Rh1 -15.3(2)
N4 C9 N2 C6 -166.6(2)
N3 C9 N2 C6 13.4(3)
N4 C9 N2 Rh1 16.7(3)
N3 C9 N2 Rh1 -163.34(16)
C7 C8 N3 C9 -3.3(3)
N4 C9 N3 C8 172.7(2)
N2 C9 N3 C8 -7.3(3)
